data_4311454
loop_
_publ_author_name
'Alexandra L. Pickering'
'De-Liang Long'
'Leroy Cronin'

_publ_section_title
;
 Coordination Networks through the Dimensions: From Discrete Clusters to
 1D, 2D, and 3D Silver(I) Coordination Polymers with Rigid Aliphatic Amino
 Ligands
;
_journal_name_full 'Inorganic Chemistry'
_journal_page_first 4953
_journal_page_last 4961
_journal_paper_doi 10.1021/ic049786i
_journal_volume 43
_journal_year 2004
_chemical_formula_moiety 'C6 H14 Ag1 Cl1 N2 O4'
_chemical_formula_sum 'C6 H14 Ag Cl N2 O4'
_chemical_formula_weight 321.51
_chemical_name_systematic
;
 ?
;
_space_group_IT_number 11
_symmetry_cell_setting monoclinic
_symmetry_space_group_name_Hall '-P 2yb'
_symmetry_space_group_name_H-M 'P 1 21/m 1'
_atom_sites_solution_hydrogens geom
_atom_sites_solution_primary direct
_atom_sites_solution_secondary difmap
_audit_creation_method SHELXL-97
_cell_angle_alpha 90.00
_cell_angle_beta 106.703(8)
_cell_angle_gamma 90.00
_cell_formula_units_Z 2
_cell_length_a 6.3452(8)
_cell_length_b 9.8756(15)
_cell_length_c 8.4770(12)
_cell_measurement_reflns_used 3736
_cell_measurement_temperature 150(2)
_cell_measurement_theta_max 26.022
_cell_measurement_theta_min 1.41
_cell_volume 508.78(13)
_computing_cell_refinement 'HKL Scalepack (Otwinowski & Minor 1997)'
_computing_data_collection 'Collect (Nonius BV, 1997-2000)'
_computing_data_reduction 'HKL Denzo and Scalepack (Otwinowski & Minor 19'
_computing_molecular_graphics 'Ortep-3 for Windows (Farrugia, 1997)'
_computing_publication_material 'WinGX publication routines (Farrugia, 1999)'
_computing_structure_refinement 'SHELXL-97 (Sheldrick, 1997)'
_computing_structure_solution 'SHELXS-97 (Sheldrick, 1997)'
_diffrn_ambient_temperature 150(2)
_diffrn_measured_fraction_theta_full 0.996
_diffrn_measured_fraction_theta_max 0.996
_diffrn_measurement_device_type KappaCCD
_diffrn_measurement_method 'CCD; rotation images; thick slices'
_diffrn_radiation_monochromator graphite
_diffrn_radiation_source 'fine-focus sealed tube'
_diffrn_radiation_type MoK\a
_diffrn_radiation_wavelength 0.71073
_diffrn_reflns_av_R_equivalents 0.0494
_diffrn_reflns_av_sigmaI/netI 0.0518
_diffrn_reflns_limit_h_max 7
_diffrn_reflns_limit_h_min -7
_diffrn_reflns_limit_k_max 12
_diffrn_reflns_limit_k_min 0
_diffrn_reflns_limit_l_max 10
_diffrn_reflns_limit_l_min 0
_diffrn_reflns_number 2961
_diffrn_reflns_theta_full 26.00
_diffrn_reflns_theta_max 26.00
_diffrn_reflns_theta_min 2.51
_diffrn_standards_decay_% 0
_exptl_absorpt_coefficient_mu 2.235
_exptl_absorpt_correction_T_max 0.865
_exptl_absorpt_correction_T_min 0.710
_exptl_absorpt_correction_type empirical
_exptl_absorpt_process_details
;
 ?
;
_exptl_crystal_colour colourless
_exptl_crystal_density_diffrn 2.099
_exptl_crystal_density_method 'not measured'
_exptl_crystal_description block
_exptl_crystal_F_000 320
_exptl_crystal_size_max 0.10
_exptl_crystal_size_mid 0.10
_exptl_crystal_size_min 0.10
_refine_diff_density_max 1.10
_refine_diff_density_min -0.52
_refine_diff_density_rms 0.11
_refine_ls_extinction_coef none
_refine_ls_extinction_method SHELXL
_refine_ls_goodness_of_fit_ref 1.024
_refine_ls_hydrogen_treatment mixed
_refine_ls_matrix_type full
_refine_ls_number_parameters 82
_refine_ls_number_reflns 1063
_refine_ls_number_restraints 4
_refine_ls_restrained_S_all 1.023
_refine_ls_R_factor_all 0.0584
_refine_ls_R_factor_gt 0.0351
_refine_ls_shift/su_max 0.001
_refine_ls_shift/su_mean 0.000
_refine_ls_structure_factor_coef Fsqd
_refine_ls_weighting_details 'calc w=1/[\s^2^(Fo^2^)+(0.0270P)^2^+0.3616P] where P=(Fo^2^+2Fc^2^)/3'
_refine_ls_weighting_scheme calc
_refine_ls_wR_factor_gt 0.0665
_refine_ls_wR_factor_ref 0.0721
_reflns_number_gt 794
_reflns_number_total 1063
_reflns_threshold_expression >2sigma(I)
_cod_data_source_file ic049786isi20040503_095156_3.cif
_cod_data_source_block Compound3
_cod_original_cell_volume 508.78(12)
_cod_database_code 4311454

loop_
_symmetry_equiv_pos_as_xyz
'x, y, z'
'-x, y+1/2, -z'
'-x, -y, -z'
'x, -y-1/2, z'

loop_
_atom_site_label
_atom_site_type_symbol
_atom_site_fract_x
_atom_site_fract_y
_atom_site_fract_z
_atom_site_U_iso_or_equiv
_atom_site_adp_type
_atom_site_occupancy
_atom_site_symmetry_multiplicity
_atom_site_calc_flag
_atom_site_refinement_flags
_atom_site_disorder_assembly
_atom_site_disorder_group
Ag Ag 0.0000 0.0000 0.0000 0.0337(2) Uani 1 2 d S . .
Cl Cl -0.8120(2) -0.2500 -0.32174(18) 0.0279(4) Uani 1 2 d S . .
O1 O -0.5746(6) -0.2500 -0.2717(6) 0.0435(12) Uani 1 2 d S . .
O2 O -0.8911(7) -0.2500 -0.1786(5) 0.0368(11) Uani 1 2 d S . .
O3 O -0.8904(5) -0.1305(3) -0.4178(3) 0.0364(8) Uani 1 1 d . . .
N1 N -0.2334(5) 0.0019(3) -0.2409(4) 0.0317(8) Uani 1 1 d . . .
H1A H -0.1571 -0.0029 -0.3180 0.038 Uiso 1 1 calc R . .
H1B H -0.3188 -0.0747 -0.2520 0.038 Uiso 1 1 calc R . .
C1 C -0.2445(8) 0.2500 -0.2507(7) 0.0242(13) Uani 1 2 d SD . .
H1C H -0.148(7) 0.2500 -0.320(5) 0.029 Uiso 1 2 d SD . .
H1D H -0.164(8) 0.2500 -0.137(3) 0.029 Uiso 1 2 d SD . .
C2 C -0.3822(6) 0.1219(4) -0.2795(5) 0.0269(10) Uani 1 1 d . . .
H2 H -0.4718 0.1179 -0.3976 0.032 Uiso 1 1 calc R . .
C3 C -0.5346(6) 0.1214(4) -0.1710(5) 0.0316(10) Uani 1 1 d . . .
H3A H -0.4464 0.1157 -0.0540 0.038 Uiso 1 1 calc R . .
H3B H -0.6313 0.0408 -0.1966 0.038 Uiso 1 1 calc R . .
C4 C -0.6761(10) 0.2500 -0.1977(9) 0.0359(16) Uani 1 2 d SD . .
H4A H -0.779(8) 0.2500 -0.311(4) 0.043 Uiso 1 2 d SD . .
H4B H -0.763(8) 0.2500 -0.121(5) 0.043 Uiso 1 2 d SD . .

loop_
_atom_site_aniso_label
_atom_site_aniso_U_11
_atom_site_aniso_U_22
_atom_site_aniso_U_33
_atom_site_aniso_U_23
_atom_site_aniso_U_13
_atom_site_aniso_U_12
Ag 0.0332(3) 0.0278(3) 0.0391(3) 0.0021(2) 0.00861(19) 0.0062(2)
Cl 0.0352(8) 0.0226(8) 0.0276(8) 0.000 0.0117(6) 0.000
O1 0.035(2) 0.029(3) 0.066(3) 0.000 0.014(2) 0.000
O2 0.049(3) 0.040(3) 0.027(2) 0.000 0.018(2) 0.000
O3 0.0540(18) 0.0240(16) 0.0331(17) 0.0051(14) 0.0157(15) 0.0094(15)
N1 0.0323(18) 0.0245(18) 0.038(2) -0.0044(17) 0.0099(15) 0.0009(17)
C1 0.022(3) 0.026(3) 0.028(3) 0.000 0.013(3) 0.000
C2 0.027(2) 0.024(2) 0.030(2) -0.0008(18) 0.0095(18) 0.0022(18)
C3 0.031(2) 0.028(2) 0.036(3) 0.002(2) 0.0101(19) -0.0073(19)
C4 0.023(3) 0.049(4) 0.040(4) 0.000 0.017(3) 0.000

loop_
_atom_type_symbol
_atom_type_description
_atom_type_scat_dispersion_real
_atom_type_scat_dispersion_imag
_atom_type_scat_source
Ag Ag -0.8971 1.1015 'International Tables Vol C Tables 4.2.6.8 and 6.1.1.4'
Cl Cl 0.1484 0.1585 'International Tables Vol C Tables 4.2.6.8 and 6.1.1.4'
O O 0.0106 0.0060 'International Tables Vol C Tables 4.2.6.8 and 6.1.1.4'
N N 0.0061 0.0033 'International Tables Vol C Tables 4.2.6.8 and 6.1.1.4'
C C 0.0033 0.0016 'International Tables Vol C Tables 4.2.6.8 and 6.1.1.4'
H H 0.0000 0.0000 'International Tables Vol C Tables 4.2.6.8 and 6.1.1.4'

loop_
_geom_angle_atom_site_label_1
_geom_angle_atom_site_label_2
_geom_angle_atom_site_label_3
_geom_angle
_geom_angle_site_symmetry_1
_geom_angle_site_symmetry_3
_geom_angle_publ_flag
N1 Ag N1 180.00(19) . 3 ?
O3 Cl O3 110.2(2) 4 . ?
O3 Cl O2 109.24(16) 4 . ?
O3 Cl O2 109.24(16) . . ?
O3 Cl O1 109.14(17) 4 . ?
O3 Cl O1 109.14(17) . . ?
O2 Cl O1 109.9(3) . . ?
C2 N1 Ag 115.8(2) . . ?
C2 C1 C2 113.0(4) . 4_565 ?
N1 C2 C3 109.8(3) . . ?
N1 C2 C1 109.2(3) . . ?
C3 C2 C1 110.1(4) . . ?
C2 C3 C4 110.9(4) . . ?
C3 C4 C3 111.7(5) 4_565 . ?

loop_
_geom_bond_atom_site_label_1
_geom_bond_atom_site_label_2
_geom_bond_distance
_geom_bond_site_symmetry_2
_geom_bond_publ_flag
Ag N1 2.151(3) . ?
Ag N1 2.151(3) 3 ?
Cl O3 1.439(3) 4 ?
Cl O3 1.439(3) . ?
Cl O2 1.440(4) . ?
Cl O1 1.443(4) . ?
N1 C2 1.492(5) . ?
C1 C2 1.517(5) . ?
C1 C2 1.517(5) 4_565 ?
C2 C3 1.514(5) . ?
C3 C4 1.534(5) . ?
C4 C3 1.534(5) 4_565 ?
